data_1563378
loop_
_publ_author_name
'Mi, Jin-Xiao'
'Wang, Cheng-Xin'
'Chen, Ning'
'Li, Rong'
'Pan, Yuanming'

_publ_section_title
;
 Synthesis and crystal structure of a new open-framework iron phosphate
 (NH4)4Fe3(OH)2F2[H3(PO4)4]: Novel linear trimer of corner-sharing Fe(III)
 octahedra
;
_journal_issue 12
_journal_name_full 'Journal of Solid State Chemistry'
_journal_page_first 2763
_journal_page_last 2769
_journal_paper_doi 10.1016/j.jssc.2010.09.008
_journal_volume 183
_journal_year 2010
_chemical_formula_sum 'F2 Fe3 H21 N4 O18 P4'
_chemical_formula_weight 694.64
_space_group_IT_number 14
_space_group_name_Hall '-P 2yn'
_space_group_name_H-M_alt 'P 1 21/n 1'
_symmetry_cell_setting monoclinic
_symmetry_space_group_name_H-M 'P 1 21/n 1'
_atom_sites_solution_primary direct
_atom_sites_solution_secondary difmap
_audit_creation_method SHELXL-97
_cell_angle_alpha 90.00
_cell_angle_beta 92.109(4)
_cell_angle_gamma 90.00
_cell_formula_units_Z 2
_cell_length_a 6.2614(13)
_cell_length_b 9.844(2)
_cell_length_c 14.271(3)
_cell_measurement_reflns_used 9897
_cell_measurement_temperature 293(2)
_cell_measurement_theta_max 28.25
_cell_measurement_theta_min 2.51
_cell_volume 879.0(3)
_computing_cell_refinement 'Bruker AXS Software(2001)'
_computing_data_collection 'Bruker AXS Software(2001)'
_computing_data_reduction 'Bruker AXS Software(2001)'
_computing_molecular_graphics 'DIAMOND (Brandenburg, 1997-2004) &  ATOMS (Dowty, 2004)'
_computing_publication_material 'SHELXL-97 (Sheldrick, 1997)'
_computing_structure_refinement 'SHELXL-97 (Sheldrick, 1997)'
_computing_structure_solution 'SHELXS-97 (Sheldrick, 1997)'
_diffrn_ambient_temperature 293(2)
_diffrn_measured_fraction_theta_full 0.976
_diffrn_measured_fraction_theta_max 0.976
_diffrn_measurement_device_type 'Bruker AXS Diffraction CCD area-detector'
_diffrn_measurement_method '600 images,\D\w=1\%, Exp time: 40 s'
_diffrn_radiation_monochromator graphite
_diffrn_radiation_source 'fine-focus sealed tube'
_diffrn_radiation_type MoK\a
_diffrn_radiation_wavelength 0.71073
_diffrn_reflns_av_R_equivalents 0.0406
_diffrn_reflns_av_sigmaI/netI 0.0313
_diffrn_reflns_limit_h_max 8
_diffrn_reflns_limit_h_min -8
_diffrn_reflns_limit_k_max 13
_diffrn_reflns_limit_k_min -12
_diffrn_reflns_limit_l_max 18
_diffrn_reflns_limit_l_min -18
_diffrn_reflns_number 9897
_diffrn_reflns_theta_full 28.25
_diffrn_reflns_theta_max 28.25
_diffrn_reflns_theta_min 2.51
_diffrn_standards_decay_% .
_diffrn_standards_interval_count .
_diffrn_standards_interval_time .
_diffrn_standards_number 0
_exptl_absorpt_coefficient_mu 2.933
_exptl_absorpt_correction_T_max 0.8437
_exptl_absorpt_correction_T_min 0.5779
_exptl_absorpt_correction_type numerical
_exptl_absorpt_process_details 'Bruker AXS Software(2001)'
_exptl_crystal_colour 'pale gray pink'
_exptl_crystal_density_diffrn 2.624
_exptl_crystal_density_meas .
_exptl_crystal_density_method 'not measured'
_exptl_crystal_description prism
_exptl_crystal_F_000 698
_exptl_crystal_size_max 0.21
_exptl_crystal_size_mid 0.06
_exptl_crystal_size_min 0.06
_refine_diff_density_max 0.990
_refine_diff_density_min -0.679
_refine_diff_density_rms 0.194
_refine_ls_goodness_of_fit_ref 1.206
_refine_ls_matrix_type full
_refine_ls_number_parameters 142
_refine_ls_number_reflns 2119
_refine_ls_number_restraints 0
_refine_ls_restrained_S_all 1.206
_refine_ls_R_factor_all 0.0572
_refine_ls_R_factor_gt 0.0553
_refine_ls_shift/su_max 0.000
_refine_ls_shift/su_mean 0.000
_refine_ls_structure_factor_coef Fsqd
_refine_ls_weighting_details 'calc w=1/[\s^2^(Fo^2^)+(0.0560P)^2^+5.8802P] where P=(Fo^2^+2Fc^2^)/3'
_refine_ls_weighting_scheme calc
_refine_ls_wR_factor_gt 0.1343
_refine_ls_wR_factor_ref 0.1354
_reflns_number_gt 2063
_reflns_number_total 2119
_reflns_threshold_expression >2sigma(I)
_cod_data_source_file JSSC-2010-183-2763.cif
_cod_data_source_block mm_final
_cod_original_cell_volume 879.1(3)
_cod_original_sg_symbol_H-M 'P 21/n'
_cod_database_code 1563378

loop_
_symmetry_equiv_pos_as_xyz
'x, y, z'
'-x+1/2, y+1/2, -z+1/2'
'-x, -y, -z'
'x-1/2, -y-1/2, z-1/2'

loop_
_atom_site_label
_atom_site_type_symbol
_atom_site_fract_x
_atom_site_fract_y
_atom_site_fract_z
_atom_site_U_iso_or_equiv
_atom_site_adp_type
_atom_site_occupancy
_atom_site_symmetry_multiplicity
_atom_site_calc_flag
_atom_site_refinement_flags
_atom_site_disorder_assembly
_atom_site_disorder_group
Fe1 Fe 0.79180(10) 0.70751(6) 0.37850(4) 0.00819(19) Uani 1 1 d . . .
Fe2 Fe 1.0000 1.0000 0.5000 0.0090(2) Uani 1 2 d S . .
P1 P 0.61415(19) 0.49547(12) 0.21980(8) 0.0101(3) Uani 1 1 d . . .
P2 P 0.28690(18) 0.75710(13) 0.43055(8) 0.0111(3) Uani 1 1 d . . .
F1 F 0.8246(4) 0.8383(3) 0.48235(19) 0.0132(6) Uani 1 1 d . . .
O1 O 0.6746(6) 0.3490(4) 0.2138(2) 0.0176(7) Uani 1 1 d . . .
O2 O 0.5874(6) 0.5642(4) 0.1259(2) 0.0153(7) Uani 1 1 d . . .
O3 O 0.7775(5) 0.5712(4) 0.2806(2) 0.0145(7) Uani 1 1 d . . .
O4 O 0.1033(5) 0.6809(4) 0.3851(3) 0.0185(8) Uani 1 1 d . . .
O5 O 0.2438(5) 0.9058(4) 0.4445(3) 0.0156(7) Uani 1 1 d . . .
O6 O 0.4796(5) 0.7341(4) 0.3722(2) 0.0155(7) Uani 1 1 d . . .
OH1 O 0.3976(6) 0.5001(4) 0.2707(3) 0.0212(8) Uani 1 1 d . . .
OH2 O 0.3263(6) 0.6926(4) 0.5300(3) 0.0203(8) Uani 1 1 d . . .
OH3 O 0.7591(6) 0.5692(3) 0.4757(2) 0.0157(7) Uani 1 1 d . . .
N1 N 0.0654(7) 0.3452(5) 0.3561(3) 0.0219(9) Uani 1 1 d . . .
N2 N 0.0812(7) 0.6581(5) 0.1467(3) 0.0230(10) Uani 1 1 d . . .

loop_
_atom_site_aniso_label
_atom_site_aniso_U_11
_atom_site_aniso_U_22
_atom_site_aniso_U_33
_atom_site_aniso_U_23
_atom_site_aniso_U_13
_atom_site_aniso_U_12
Fe1 0.0062(3) 0.0080(3) 0.0104(3) -0.0009(2) 0.0002(2) -0.0005(2)
Fe2 0.0089(4) 0.0077(4) 0.0105(4) -0.0017(3) 0.0009(3) -0.0007(3)
P1 0.0100(5) 0.0101(6) 0.0102(5) -0.0021(4) 0.0005(4) -0.0004(4)
P2 0.0057(5) 0.0134(6) 0.0141(6) -0.0021(4) 0.0005(4) 0.0020(4)
F1 0.0146(13) 0.0137(13) 0.0114(13) -0.0040(10) 0.0028(10) -0.0048(11)
O1 0.0241(19) 0.0139(17) 0.0146(17) -0.0011(14) 0.0007(14) 0.0024(14)
O2 0.0214(18) 0.0120(16) 0.0123(16) -0.0008(13) -0.0017(13) -0.0005(13)
O3 0.0134(16) 0.0147(16) 0.0153(16) -0.0061(13) -0.0005(13) -0.0013(13)
O4 0.0068(15) 0.0156(17) 0.033(2) -0.0099(15) -0.0003(14) 0.0007(13)
O5 0.0106(15) 0.0147(17) 0.0219(18) -0.0054(14) 0.0047(13) 0.0004(13)
O6 0.0053(15) 0.0222(18) 0.0192(17) -0.0042(14) 0.0018(13) 0.0026(13)
OH1 0.0143(18) 0.026(2) 0.0237(19) -0.0066(15) 0.0075(15) -0.0032(14)
OH2 0.0231(19) 0.0223(19) 0.0153(17) 0.0032(14) 0.0000(14) 0.0046(15)
OH3 0.0198(17) 0.0103(16) 0.0170(17) 0.0081(13) 0.0020(14) -0.0032(13)
N1 0.022(2) 0.022(2) 0.022(2) 0.0052(19) -0.0036(18) 0.0015(18)
N2 0.013(2) 0.034(3) 0.022(2) 0.009(2) 0.0051(17) 0.0045(19)

loop_
_atom_type_symbol
_atom_type_description
_atom_type_scat_dispersion_real
_atom_type_scat_dispersion_imag
_atom_type_scat_source
N N 0.0061 0.0033 'International Tables Vol C Tables 4.2.6.8 and 6.1.1.4'
H H 0.0000 0.0000 'International Tables Vol C Tables 4.2.6.8 and 6.1.1.4'
O O 0.0106 0.0060 'International Tables Vol C Tables 4.2.6.8 and 6.1.1.4'
F F 0.0171 0.0103 'International Tables Vol C Tables 4.2.6.8 and 6.1.1.4'
P P 0.1023 0.0942 'International Tables Vol C Tables 4.2.6.8 and 6.1.1.4'
Fe Fe 0.3463 0.8444 'International Tables Vol C Tables 4.2.6.8 and 6.1.1.4'

loop_
_geom_angle_atom_site_label_1
_geom_angle_atom_site_label_2
_geom_angle_atom_site_label_3
_geom_angle
_geom_angle_site_symmetry_1
_geom_angle_site_symmetry_3
O1 Fe1 O3 90.66(16) 2_655 .
O1 Fe1 OH3 177.85(15) 2_655 .
O3 Fe1 OH3 91.49(16) . .
O1 Fe1 O4 89.77(17) 2_655 1_655
O3 Fe1 O4 87.80(15) . 1_655
OH3 Fe1 O4 90.17(16) . 1_655
O1 Fe1 F1 91.74(14) 2_655 .
O3 Fe1 F1 175.66(14) . .
OH3 Fe1 F1 86.10(14) . .
O4 Fe1 F1 88.60(14) 1_655 .
O1 Fe1 O6 90.33(16) 2_655 .
O3 Fe1 O6 92.29(15) . .
OH3 Fe1 O6 89.73(15) . .
O4 Fe1 O6 179.87(17) 1_655 .
F1 Fe1 O6 91.31(13) . .
F1 Fe2 F1 180.000(1) . 3_776
F1 Fe2 O2 89.54(13) . 4_676
F1 Fe2 O2 90.46(13) 3_776 4_676
F1 Fe2 O2 90.46(13) . 2_655
F1 Fe2 O2 89.54(13) 3_776 2_655
O2 Fe2 O2 180.000(1) 4_676 2_655
F1 Fe2 O5 89.73(13) . 3_676
F1 Fe2 O5 90.27(13) 3_776 3_676
O2 Fe2 O5 88.73(15) 4_676 3_676
O2 Fe2 O5 91.27(15) 2_655 3_676
F1 Fe2 O5 90.27(13) . 1_655
F1 Fe2 O5 89.73(13) 3_776 1_655
O2 Fe2 O5 91.27(15) 4_676 1_655
O2 Fe2 O5 88.73(15) 2_655 1_655
O5 Fe2 O5 180.000(1) 3_676 1_655
O1 P1 O2 113.8(2) . .
O1 P1 O3 109.9(2) . .
O2 P1 O3 109.9(2) . .
O1 P1 OH1 106.3(2) . .
O2 P1 OH1 109.3(2) . .
O3 P1 OH1 107.4(2) . .
O4 P2 O5 113.9(2) . .
O4 P2 O6 107.6(2) . .
O5 P2 O6 111.7(2) . .
O4 P2 OH2 106.4(2) . .
O5 P2 OH2 107.3(2) . .
O6 P2 OH2 109.7(2) . .
Fe2 F1 Fe1 132.50(15) . .
P1 O1 Fe1 140.2(2) . 2_645
P1 O2 Fe2 133.5(2) . 2_645
P1 O3 Fe1 140.1(2) . .
P2 O4 Fe1 134.2(2) . 1_455
P2 O5 Fe2 130.9(2) . 1_455
P2 O6 Fe1 143.8(2) . .

loop_
_geom_bond_atom_site_label_1
_geom_bond_atom_site_label_2
_geom_bond_distance
_geom_bond_site_symmetry_2
Fe1 O1 1.934(4) 2_655
Fe1 O3 1.937(3) .
Fe1 OH3 1.960(3) .
Fe1 O4 1.967(3) 1_655
Fe1 F1 1.968(3) .
Fe1 O6 1.971(3) .
Fe2 F1 1.945(3) .
Fe2 F1 1.945(3) 3_776
Fe2 O2 1.964(3) 4_676
Fe2 O2 1.964(3) 2_655
Fe2 O5 1.977(3) 3_676
Fe2 O5 1.977(3) 1_655
P1 O1 1.494(4) .
P1 O2 1.505(4) .
P1 O3 1.513(3) .
P1 OH1 1.562(4) .
P2 O4 1.500(4) .
P2 O5 1.503(4) .
P2 O6 1.508(3) .
P2 OH2 1.566(4) .
O1 Fe1 1.934(4) 2_645
O2 Fe2 1.964(3) 2_645
O4 Fe1 1.967(3) 1_455
O5 Fe2 1.977(3) 1_455
